data_1512090
loop_
_publ_author_name
'Wales, Steven M.'
'Walker, Morgan M.'
'Johnson, Jeffrey S.'

_publ_section_title
;
 Asymmetric Synthesis of Indole Homo-Michael Adducts via Dynamic Kinetic
 Friedel--Crafts Alkylation with Cyclopropanes
;
_journal_issue 10
_journal_name_full 'Organic Letters'
_journal_page_first 2558
_journal_paper_doi 10.1021/ol4010646
_journal_volume 15
_journal_year 2013
_chemical_absolute_configuration ad
_chemical_formula_moiety 'C28 H37 N O5 Si'
_chemical_formula_sum 'C28 H37 N O5 Si'
_chemical_formula_weight 495.68
_chemical_name_systematic
;
 ? 
;
_space_group_crystal_system monoclinic
_space_group_IT_number 4
_space_group_name_Hall 'P 2yb'
_space_group_name_H-M_alt 'P 1 21 1'
_symmetry_space_group_name_Hall 'P 2yb'
_symmetry_space_group_name_H-M 'P 1 21 1'
_atom_sites_solution_hydrogens geom
_atom_sites_solution_primary iterative
_atom_sites_solution_secondary difmap
_audit_creation_date 2012-10-25
_audit_creation_method
;
  Olex2 1.2-beta
  (compiled Oct  4 2012 14:27:22, GUI svn.r4365)
;
_cell_angle_alpha 90.00
_cell_angle_beta 100.5580(10)
_cell_angle_gamma 90.00
_cell_formula_units_Z 2
_cell_length_a 7.5725(3)
_cell_length_b 15.4880(6)
_cell_length_c 11.7937(5)
_cell_measurement_reflns_used 9957
_cell_measurement_temperature 100
_cell_measurement_theta_max 72.09
_cell_measurement_theta_min 3.81
_cell_volume 1359.78(9)
_computing_molecular_graphics
;
O. V. Dolomanov, L. J. Bourhis, R. J. Gildea, J. A. K. Howard and H. Puschmann,
OLEX2: a complete structure solution, refinement and analysis program.
J. Appl. Cryst. (2009). 42, 339-341.
;
_computing_publication_material
;
O. V. Dolomanov, L. J. Bourhis, R. J. Gildea, J. A. K. Howard and H. Puschmann,
OLEX2: a complete structure solution, refinement and analysis program.
J. Appl. Cryst. (2009). 42, 339-341.
;
_computing_structure_refinement
;
XL, G.M. Sheldrick, Acta Cryst.
(2008). A64, 112-122
;
_computing_structure_solution
;
olex2.solve (L.J. Bourhis, O.V. Dolomanov, R.J. Gildea, J.A.K. Howard,
H. Puschmann, in preparation, 2011)
;
_diffrn_ambient_temperature 100
_diffrn_measured_fraction_theta_full 0.993
_diffrn_measured_fraction_theta_max 0.993
_diffrn_measurement_device_type 'Bruker APEX-II CCD'
_diffrn_measurement_method '\f and \w scans'
_diffrn_radiation_monochromator graphite
_diffrn_radiation_type CuK\a
_diffrn_radiation_wavelength 1.54178
_diffrn_reflns_av_R_equivalents 0.0216
_diffrn_reflns_av_unetI/netI 0.0266
_diffrn_reflns_limit_h_max 9
_diffrn_reflns_limit_h_min -9
_diffrn_reflns_limit_k_max 18
_diffrn_reflns_limit_k_min -19
_diffrn_reflns_limit_l_max 14
_diffrn_reflns_limit_l_min -14
_diffrn_reflns_number 15254
_diffrn_reflns_theta_full 72.08
_diffrn_reflns_theta_max 72.08
_diffrn_reflns_theta_min 3.81
_diffrn_source 'fine-focus sealed tube'
_diffrn_standards_number 0
_exptl_absorpt_coefficient_mu 1.060
_exptl_absorpt_correction_T_max 0.8901
_exptl_absorpt_correction_T_min 0.7655
_exptl_absorpt_correction_type numerical
_exptl_absorpt_process_details
;
SADBAS was used for absorption correction.
wR2(int) was 0.0526 before and 0.0424 after correction.
The Ratio of minimum to maximum transmission is 0.8600.
The \l/2 correction factor is 0.0015.
;
_exptl_crystal_colour 'clear colourless'
_exptl_crystal_colour_lustre clear
_exptl_crystal_colour_primary colourless
_exptl_crystal_density_diffrn 1.211
_exptl_crystal_density_method 'not measured'
_exptl_crystal_description block
_exptl_crystal_F_000 532
_exptl_crystal_size_max 0.356
_exptl_crystal_size_mid 0.26
_exptl_crystal_size_min 0.138
_refine_diff_density_max 0.214
_refine_diff_density_min -0.199
_refine_diff_density_rms 0.038
_refine_ls_abs_structure_details 'Flack H D (1983), Acta Cryst. A39, 876-881'
_refine_ls_abs_structure_Flack 0.029(15)
_refine_ls_extinction_method none
_refine_ls_goodness_of_fit_ref 1.039
_refine_ls_hydrogen_treatment constr
_refine_ls_matrix_type full
_refine_ls_number_parameters 324
_refine_ls_number_reflns 5200
_refine_ls_number_restraints 1
_refine_ls_restrained_S_all 1.039
_refine_ls_R_factor_all 0.0266
_refine_ls_R_factor_gt 0.0262
_refine_ls_shift/su_max 0.001
_refine_ls_shift/su_mean 0.000
_refine_ls_structure_factor_coef Fsqd
_refine_ls_weighting_details 'calc w=1/[\s^2^(Fo^2^)+(0.0432P)^2^+0.1337P] where P=(Fo^2^+2Fc^2^)/3'
_refine_ls_weighting_scheme calc
_refine_ls_wR_factor_gt 0.0669
_refine_ls_wR_factor_ref 0.0673
_reflns_number_gt 5120
_reflns_number_total 5200
_reflns_threshold_expression >2sigma(I)
_cod_data_source_file ol4010646_si_002.cif
_cod_data_source_block x1210023
_cod_database_code 1512090
_olex2_refinement_description
;
1. Fixed Uiso
 At 1.2 times of:
  H15 of C15, H17 of C17, H4 of C4, H3 of C3, H5 of C5, H8 of C8, H21 of C21,
  {H23A,H23B} of C23, H24 of C24, H18 of C18, H20 of C20, H2 of C2
 At 1.5 times of:
  {H28A,H28B,H28C} of C28, {H10A,H10B,H10C} of C10, {H9A,H9B,H9C} of C9,
  {H14A,H14B,H14C} of C14, {H13A,H13B,H13C} of C13, {H12A,H12B,H12C} of C12,
  {H22A,H22B,H22C} of C22, {H26A,H26B,H26C} of C26
2.a Ternary CH refined with riding coordinates:
 C15(H15), C24(H24)
2.b Secondary CH2 refined with riding coordinates:
 C23(H23A,H23B)
2.c Aromatic/amide H refined with riding coordinates:
 C2(H2), C3(H3), C4(H4), C5(H5), C8(H8), C17(H17), C18(H18), C20(H20), C21(H21)
2.d Idealised Me refined as rotating group:
 C9(H9A,H9B,H9C), C10(H10A,H10B,H10C), C12(H12A,H12B,H12C), C13(H13A,H13B,
 H13C), C14(H14A,H14B,H14C), C22(H22A,H22B,H22C), C26(H26A,H26B,H26C), C28(H28A,
 H28B,H28C)
;

loop_
_space_group_symop_id
_space_group_symop_operation_xyz
1 'x, y, z'
2 '-x, y+1/2, -z'

loop_
_atom_site_label
_atom_site_type_symbol
_atom_site_fract_x
_atom_site_fract_y
_atom_site_fract_z
_atom_site_U_iso_or_equiv
_atom_site_adp_type
_atom_site_occupancy
_atom_site_symmetry_multiplicity
_atom_site_calc_flag
_atom_site_refinement_flags
Si1 Si 0.58444(4) 0.76068(2) 0.50958(3) 0.01508(8) Uani 1 1 d .
O1 O 0.37637(17) 0.49983(7) -0.22431(9) 0.0334(3) Uani 1 1 d .
O2 O 1.17040(13) 0.81064(8) 0.06306(9) 0.0302(2) Uani 1 1 d .
O3 O 1.11073(13) 0.84839(7) -0.12371(8) 0.0219(2) Uani 1 1 d .
O4 O 0.85974(13) 0.98307(6) -0.02702(8) 0.0226(2) Uani 1 1 d .
O5 O 0.66867(12) 0.91699(6) -0.16835(8) 0.01886(19) Uani 1 1 d .
N1 N 0.69572(15) 0.71252(7) 0.40478(9) 0.0163(2) Uani 1 1 d .
C1 C 0.77114(16) 0.63064(8) 0.40346(10) 0.0155(2) Uani 1 1 d .
C2 C 0.79710(17) 0.56577(9) 0.48784(11) 0.0183(3) Uani 1 1 d .
H2 H 0.7600 0.5736 0.5598 0.022 Uiso 1 1 calc R
C3 C 0.87872(18) 0.48995(9) 0.46260(11) 0.0198(3) Uani 1 1 d .
H3 H 0.8981 0.4453 0.5187 0.024 Uiso 1 1 calc R
C4 C 0.93365(18) 0.47716(9) 0.35657(12) 0.0196(3) Uani 1 1 d .
H4 H 0.9894 0.4243 0.3422 0.024 Uiso 1 1 calc R
C5 C 0.90747(17) 0.54062(9) 0.27275(11) 0.0167(2) Uani 1 1 d .
H5 H 0.9450 0.5319 0.2010 0.020 Uiso 1 1 calc R
C6 C 0.82461(16) 0.61794(8) 0.29553(10) 0.0147(2) Uani 1 1 d .
C7 C 0.77943(16) 0.69549(8) 0.22971(10) 0.0149(2) Uani 1 1 d .
C8 C 0.70279(16) 0.74954(8) 0.29776(10) 0.0156(2) Uani 1 1 d .
H8 H 0.6594 0.8057 0.2752 0.019 Uiso 1 1 calc R
C9 C 0.5918(2) 0.87975(9) 0.48635(12) 0.0230(3) Uani 1 1 d .
H9A H 0.7171 0.8991 0.4990 0.035 Uiso 1 1 calc R
H9B H 0.5285 0.9092 0.5406 0.035 Uiso 1 1 calc R
H9C H 0.5335 0.8934 0.4072 0.035 Uiso 1 1 calc R
C10 C 0.7079(2) 0.73463(10) 0.65725(11) 0.0254(3) Uani 1 1 d .
H10A H 0.6798 0.6754 0.6772 0.038 Uiso 1 1 calc R
H10B H 0.6714 0.7748 0.7129 0.038 Uiso 1 1 calc R
H10C H 0.8374 0.7400 0.6593 0.038 Uiso 1 1 calc R
C11 C 0.34569(18) 0.71984(9) 0.48637(12) 0.0208(3) Uani 1 1 d .
C12 C 0.2526(2) 0.75424(11) 0.58287(14) 0.0320(3) Uani 1 1 d .
H12A H 0.3126 0.7309 0.6572 0.048 Uiso 1 1 calc R
H12B H 0.1263 0.7363 0.5680 0.048 Uiso 1 1 calc R
H12C H 0.2595 0.8174 0.5848 0.048 Uiso 1 1 calc R
C13 C 0.3412(2) 0.62071(10) 0.48927(13) 0.0257(3) Uani 1 1 d .
H13A H 0.3992 0.5976 0.4280 0.039 Uiso 1 1 calc R
H13B H 0.2162 0.6010 0.4774 0.039 Uiso 1 1 calc R
H13C H 0.4052 0.6003 0.5643 0.039 Uiso 1 1 calc R
C14 C 0.2447(2) 0.75186(13) 0.36874(14) 0.0345(3) Uani 1 1 d .
H14A H 0.2505 0.8150 0.3660 0.052 Uiso 1 1 calc R
H14B H 0.1189 0.7335 0.3581 0.052 Uiso 1 1 calc R
H14C H 0.3004 0.7274 0.3072 0.052 Uiso 1 1 calc R
C15 C 0.81707(17) 0.71071(8) 0.10991(10) 0.0153(2) Uani 1 1 d .
H15 H 0.9442 0.6931 0.1101 0.018 Uiso 1 1 calc R
C16 C 0.69684(17) 0.65524(8) 0.02081(10) 0.0160(2) Uani 1 1 d .
C17 C 0.51056(18) 0.66381(8) 0.00220(11) 0.0179(2) Uani 1 1 d .
H17 H 0.4585 0.7044 0.0467 0.021 Uiso 1 1 calc R
C18 C 0.39871(18) 0.61447(9) -0.07992(11) 0.0213(3) Uani 1 1 d .
H18 H 0.2723 0.6226 -0.0926 0.026 Uiso 1 1 calc R
C19 C 0.4734(2) 0.55309(9) -0.14335(11) 0.0234(3) Uani 1 1 d .
C20 C 0.6596(2) 0.54283(9) -0.12473(12) 0.0256(3) Uani 1 1 d .
H20 H 0.7113 0.5008 -0.1674 0.031 Uiso 1 1 calc R
C21 C 0.76929(19) 0.59368(9) -0.04427(11) 0.0211(3) Uani 1 1 d .
H21 H 0.8959 0.5866 -0.0332 0.025 Uiso 1 1 calc R
C22 C 0.1884(2) 0.51503(11) -0.25478(14) 0.0344(4) Uani 1 1 d .
H22A H 0.1355 0.4742 -0.3150 0.052 Uiso 1 1 calc R
H22B H 0.1674 0.5742 -0.2835 0.052 Uiso 1 1 calc R
H22C H 0.1327 0.5071 -0.1867 0.052 Uiso 1 1 calc R
C23 C 0.80068(17) 0.80718(8) 0.07900(10) 0.0159(2) Uani 1 1 d .
H23A H 0.8744 0.8409 0.1417 0.019 Uiso 1 1 calc R
H23B H 0.6740 0.8253 0.0737 0.019 Uiso 1 1 calc R
C24 C 0.86123(16) 0.82843(8) -0.03548(10) 0.0151(2) Uani 1 1 d .
H24 H 0.8079 0.7855 -0.0954 0.018 Uiso 1 1 calc R
C25 C 1.06566(17) 0.82697(9) -0.02281(11) 0.0180(2) Uani 1 1 d .
C26 C 1.30086(18) 0.85993(10) -0.12191(12) 0.0241(3) Uani 1 1 d .
H26A H 1.3190 0.8822 -0.1967 0.036 Uiso 1 1 calc R
H26B H 1.3625 0.8044 -0.1067 0.036 Uiso 1 1 calc R
H26C H 1.3498 0.9011 -0.0611 0.036 Uiso 1 1 calc R
C27 C 0.79932(17) 0.91826(8) -0.07526(10) 0.0159(2) Uani 1 1 d .
C28 C 0.6010(2) 1.00133(9) -0.20911(12) 0.0237(3) Uani 1 1 d .
H28A H 0.5047 0.9943 -0.2764 0.036 Uiso 1 1 calc R
H28B H 0.6987 1.0354 -0.2308 0.036 Uiso 1 1 calc R
H28C H 0.5540 1.0312 -0.1477 0.036 Uiso 1 1 calc R

loop_
_atom_site_aniso_label
_atom_site_aniso_U_11
_atom_site_aniso_U_22
_atom_site_aniso_U_33
_atom_site_aniso_U_23
_atom_site_aniso_U_13
_atom_site_aniso_U_12
Si1 0.01804(15) 0.01516(16) 0.01189(14) -0.00181(12) 0.00232(11) -0.00148(14)
O1 0.0416(6) 0.0282(6) 0.0255(5) -0.0069(4) -0.0068(5) -0.0051(5)
O2 0.0188(4) 0.0465(7) 0.0242(5) 0.0130(5) 0.0013(4) 0.0017(5)
O3 0.0172(4) 0.0286(5) 0.0210(5) 0.0064(4) 0.0061(3) 0.0017(4)
O4 0.0227(5) 0.0165(5) 0.0267(5) -0.0009(4) -0.0002(4) -0.0028(4)
O5 0.0206(4) 0.0172(5) 0.0175(4) 0.0016(3) 0.0001(3) 0.0019(4)
N1 0.0187(5) 0.0157(5) 0.0148(5) 0.0008(4) 0.0036(4) 0.0008(4)
C1 0.0142(5) 0.0162(6) 0.0152(6) -0.0008(4) 0.0004(4) -0.0028(5)
C2 0.0190(6) 0.0196(7) 0.0158(6) 0.0018(5) 0.0018(5) -0.0010(5)
C3 0.0204(6) 0.0162(6) 0.0203(6) 0.0037(5) -0.0030(5) -0.0033(5)
C4 0.0180(6) 0.0147(6) 0.0242(6) -0.0014(5) -0.0015(5) 0.0005(5)
C5 0.0146(5) 0.0185(6) 0.0161(6) -0.0016(5) 0.0002(4) -0.0017(5)
C6 0.0113(5) 0.0163(6) 0.0156(5) 0.0003(5) 0.0002(4) -0.0037(5)
C7 0.0132(5) 0.0154(6) 0.0153(5) 0.0004(4) 0.0004(4) -0.0023(5)
C8 0.0166(5) 0.0151(6) 0.0148(5) 0.0018(4) 0.0025(4) -0.0008(5)
C9 0.0300(7) 0.0151(6) 0.0240(6) -0.0020(5) 0.0049(5) -0.0030(5)
C10 0.0322(7) 0.0275(8) 0.0144(6) -0.0021(5) -0.0014(5) 0.0011(6)
C11 0.0189(6) 0.0207(7) 0.0233(6) 0.0002(5) 0.0057(5) -0.0021(5)
C12 0.0342(7) 0.0255(8) 0.0423(8) -0.0007(7) 0.0226(6) 0.0013(7)
C13 0.0240(7) 0.0227(7) 0.0318(7) -0.0067(6) 0.0087(6) -0.0064(6)
C14 0.0219(6) 0.0438(10) 0.0338(8) 0.0054(7) -0.0050(6) -0.0080(7)
C15 0.0152(5) 0.0159(6) 0.0153(6) 0.0010(5) 0.0040(4) 0.0008(5)
C16 0.0193(6) 0.0142(6) 0.0142(6) 0.0038(4) 0.0021(4) -0.0006(5)
C17 0.0207(6) 0.0158(6) 0.0171(6) 0.0018(5) 0.0033(5) 0.0006(5)
C18 0.0210(6) 0.0208(7) 0.0211(6) 0.0033(5) 0.0008(5) -0.0020(5)
C19 0.0335(7) 0.0190(7) 0.0152(6) 0.0012(5) -0.0022(5) -0.0038(6)
C20 0.0353(8) 0.0206(7) 0.0199(6) -0.0036(5) 0.0020(6) 0.0056(6)
C21 0.0232(6) 0.0216(7) 0.0181(6) 0.0001(5) 0.0025(5) 0.0038(6)
C22 0.0390(9) 0.0343(9) 0.0243(7) 0.0005(6) -0.0091(6) -0.0119(7)
C23 0.0172(5) 0.0157(6) 0.0155(6) -0.0003(4) 0.0048(4) -0.0005(5)
C24 0.0172(6) 0.0140(6) 0.0142(5) 0.0007(4) 0.0029(4) -0.0003(5)
C25 0.0187(6) 0.0167(6) 0.0187(6) 0.0028(5) 0.0039(5) 0.0005(5)
C26 0.0188(6) 0.0284(7) 0.0269(7) 0.0091(6) 0.0088(5) 0.0047(6)
C27 0.0156(5) 0.0187(7) 0.0145(5) 0.0011(5) 0.0057(4) -0.0019(5)
C28 0.0258(7) 0.0203(7) 0.0234(6) 0.0056(5) 0.0004(5) 0.0038(6)

loop_
_atom_type_symbol
_atom_type_description
_atom_type_scat_dispersion_real
_atom_type_scat_dispersion_imag
_atom_type_scat_source
C C 0.0181 0.0091 'International Tables Vol C Tables 4.2.6.8 and 6.1.1.4'
H H 0.0000 0.0000 'International Tables Vol C Tables 4.2.6.8 and 6.1.1.4'
N N 0.0311 0.0180 'International Tables Vol C Tables 4.2.6.8 and 6.1.1.4'
O O 0.0492 0.0322 'International Tables Vol C Tables 4.2.6.8 and 6.1.1.4'
Si Si 0.2541 0.3302 'International Tables Vol C Tables 4.2.6.8 and 6.1.1.4'

loop_
_geom_angle_atom_site_label_1
_geom_angle_atom_site_label_2
_geom_angle_atom_site_label_3
_geom_angle
N1 Si1 C9 106.33(6)
N1 Si1 C10 109.73(6)
N1 Si1 C11 108.74(6)
C9 Si1 C11 111.30(7)
C10 Si1 C9 109.14(7)
C10 Si1 C11 111.48(7)
C19 O1 C22 117.44(13)
C25 O3 C26 115.64(10)
C27 O5 C28 114.94(10)
C1 N1 Si1 129.51(9)
C1 N1 C8 106.27(10)
C8 N1 Si1 123.81(9)
N1 C1 C2 130.47(12)
N1 C1 C6 108.76(11)
C2 C1 C6 120.77(12)
C1 C2 H2 121.1
C3 C2 C1 117.72(12)
C3 C2 H2 121.1
C2 C3 H3 119.0
C2 C3 C4 121.90(12)
C4 C3 H3 119.0
C3 C4 H4 119.7
C5 C4 C3 120.68(12)
C5 C4 H4 119.7
C4 C5 H5 120.6
C4 C5 C6 118.77(12)
C6 C5 H5 120.6
C1 C6 C7 106.86(11)
C5 C6 C1 120.15(11)
C5 C6 C7 132.98(11)
C6 C7 C15 124.67(11)
C8 C7 C6 106.29(11)
C8 C7 C15 129.03(12)
N1 C8 H8 124.1
C7 C8 N1 111.82(11)
C7 C8 H8 124.1
Si1 C9 H9A 109.5
Si1 C9 H9B 109.5
Si1 C9 H9C 109.5
H9A C9 H9B 109.5
H9A C9 H9C 109.5
H9B C9 H9C 109.5
Si1 C10 H10A 109.5
Si1 C10 H10B 109.5
Si1 C10 H10C 109.5
H10A C10 H10B 109.5
H10A C10 H10C 109.5
H10B C10 H10C 109.5
C12 C11 Si1 109.46(10)
C13 C11 Si1 110.87(10)
C13 C11 C12 108.32(12)
C13 C11 C14 109.44(13)
C14 C11 Si1 109.11(10)
C14 C11 C12 109.62(13)
C11 C12 H12A 109.5
C11 C12 H12B 109.5
C11 C12 H12C 109.5
H12A C12 H12B 109.5
H12A C12 H12C 109.5
H12B C12 H12C 109.5
C11 C13 H13A 109.5
C11 C13 H13B 109.5
C11 C13 H13C 109.5
H13A C13 H13B 109.5
H13A C13 H13C 109.5
H13B C13 H13C 109.5
C11 C14 H14A 109.5
C11 C14 H14B 109.5
C11 C14 H14C 109.5
H14A C14 H14B 109.5
H14A C14 H14C 109.5
H14B C14 H14C 109.5
C7 C15 H15 107.5
C7 C15 C16 111.46(10)
C7 C15 C23 110.65(10)
C16 C15 H15 107.5
C16 C15 C23 111.87(10)
C23 C15 H15 107.5
C17 C16 C15 120.98(11)
C17 C16 C21 117.80(12)
C21 C16 C15 121.22(12)
C16 C17 H17 119.1
C18 C17 C16 121.77(13)
C18 C17 H17 119.1
C17 C18 H18 120.2
C19 C18 C17 119.55(13)
C19 C18 H18 120.2
O1 C19 C18 124.53(14)
O1 C19 C20 116.03(13)
C18 C19 C20 119.44(13)
C19 C20 H20 119.8
C21 C20 C19 120.30(13)
C21 C20 H20 119.9
C16 C21 H21 119.4
C20 C21 C16 121.13(13)
C20 C21 H21 119.4
O1 C22 H22A 109.5
O1 C22 H22B 109.5
O1 C22 H22C 109.5
H22A C22 H22B 109.5
H22A C22 H22C 109.5
H22B C22 H22C 109.5
C15 C23 H23A 109.0
C15 C23 H23B 109.0
C15 C23 C24 113.06(10)
H23A C23 H23B 107.8
C24 C23 H23A 109.0
C24 C23 H23B 109.0
C23 C24 H24 109.3
C25 C24 C23 111.74(10)
C25 C24 H24 109.3
C27 C24 C23 110.06(10)
C27 C24 H24 109.3
C27 C24 C25 107.12(10)
O2 C25 O3 124.67(12)
O2 C25 C24 126.16(12)
O3 C25 C24 109.16(10)
O3 C26 H26A 109.5
O3 C26 H26B 109.5
O3 C26 H26C 109.5
H26A C26 H26B 109.5
H26A C26 H26C 109.5
H26B C26 H26C 109.5
O4 C27 O5 124.14(12)
O4 C27 C24 123.43(11)
O5 C27 C24 112.41(11)
O5 C28 H28A 109.5
O5 C28 H28B 109.5
O5 C28 H28C 109.5
H28A C28 H28B 109.5
H28A C28 H28C 109.5
H28B C28 H28C 109.5

loop_
_geom_bond_atom_site_label_1
_geom_bond_atom_site_label_2
_geom_bond_distance
Si1 N1 1.7820(11)
Si1 C9 1.8667(14)
Si1 C10 1.8635(14)
Si1 C11 1.8874(14)
O1 C19 1.3694(17)
O1 C22 1.422(2)
O2 C25 1.1935(17)
O3 C25 1.3384(16)
O3 C26 1.4471(16)
O4 C27 1.2021(17)
O5 C27 1.3366(16)
O5 C28 1.4524(16)
N1 C1 1.3921(17)
N1 C8 1.3962(16)
C1 C2 1.4024(18)
C1 C6 1.4183(17)
C2 H2 0.9500
C2 C3 1.385(2)
C3 H3 0.9500
C3 C4 1.4023(19)
C4 H4 0.9500
C4 C5 1.3823(19)
C5 H5 0.9500
C5 C6 1.4007(18)
C6 C7 1.4370(17)
C7 C8 1.3610(18)
C7 C15 1.5102(16)
C8 H8 0.9500
C9 H9A 0.9800
C9 H9B 0.9800
C9 H9C 0.9800
C10 H10A 0.9800
C10 H10B 0.9800
C10 H10C 0.9800
C11 C12 1.5396(19)
C11 C13 1.536(2)
C11 C14 1.538(2)
C12 H12A 0.9800
C12 H12B 0.9800
C12 H12C 0.9800
C13 H13A 0.9800
C13 H13B 0.9800
C13 H13C 0.9800
C14 H14A 0.9800
C14 H14B 0.9800
C14 H14C 0.9800
C15 H15 1.0000
C15 C16 1.5233(17)
C15 C23 1.5375(17)
C16 C17 1.3936(18)
C16 C21 1.3977(18)
C17 H17 0.9500
C17 C18 1.392(2)
C18 H18 0.9500
C18 C19 1.392(2)
C19 C20 1.395(2)
C20 H20 0.9500
C20 C21 1.386(2)
C21 H21 0.9500
C22 H22A 0.9800
C22 H22B 0.9800
C22 H22C 0.9800
C23 H23A 0.9900
C23 H23B 0.9900
C23 C24 1.5390(16)
C24 H24 1.0000
C24 C25 1.5279(17)
C24 C27 1.5149(17)
C26 H26A 0.9800
C26 H26B 0.9800
C26 H26C 0.9800
C28 H28A 0.9800
C28 H28B 0.9800
C28 H28C 0.9800

loop_
_geom_torsion_atom_site_label_1
_geom_torsion_atom_site_label_2
_geom_torsion_atom_site_label_3
_geom_torsion_atom_site_label_4
_geom_torsion
Si1 N1 C1 C2 -6.9(2)
Si1 N1 C1 C6 172.87(9)
Si1 N1 C8 C7 -173.58(9)
O1 C19 C20 C21 -179.87(13)
N1 Si1 C11 C12 174.87(10)
N1 Si1 C11 C13 55.43(11)
N1 Si1 C11 C14 -65.18(12)
N1 C1 C2 C3 -179.32(12)
N1 C1 C6 C5 179.00(11)
N1 C1 C6 C7 0.06(13)
C1 N1 C8 C7 -0.34(14)
C1 C2 C3 C4 -0.29(19)
C1 C6 C7 C8 -0.26(13)
C1 C6 C7 C15 178.51(11)
C2 C1 C6 C5 -1.20(18)
C2 C1 C6 C7 179.86(11)
C2 C3 C4 C5 -0.1(2)
C3 C4 C5 C6 -0.14(19)
C4 C5 C6 C1 0.78(18)
C4 C5 C6 C7 179.39(13)
C5 C6 C7 C8 -179.01(13)
C5 C6 C7 C15 -0.2(2)
C6 C1 C2 C3 0.93(18)
C6 C7 C8 N1 0.38(14)
C6 C7 C15 C16 70.63(15)
C6 C7 C15 C23 -164.21(12)
C7 C15 C16 C17 61.13(15)
C7 C15 C16 C21 -118.35(13)
C7 C15 C23 C24 172.55(10)
C8 N1 C1 C2 -179.62(13)
C8 N1 C1 C6 0.16(13)
C8 C7 C15 C16 -110.88(15)
C8 C7 C15 C23 14.28(18)
C9 Si1 N1 C1 160.10(11)
C9 Si1 N1 C8 -28.33(12)
C9 Si1 C11 C12 -68.33(12)
C9 Si1 C11 C13 172.23(10)
C9 Si1 C11 C14 51.62(13)
C10 Si1 N1 C1 42.20(13)
C10 Si1 N1 C8 -146.23(10)
C10 Si1 C11 C12 53.77(12)
C10 Si1 C11 C13 -65.67(11)
C10 Si1 C11 C14 173.72(11)
C11 Si1 N1 C1 -79.97(12)
C11 Si1 N1 C8 91.61(11)
C15 C7 C8 N1 -178.32(12)
C15 C16 C17 C18 179.14(12)
C15 C16 C21 C20 179.53(12)
C15 C23 C24 C25 -75.16(14)
C15 C23 C24 C27 165.96(11)
C16 C15 C23 C24 -62.52(14)
C16 C17 C18 C19 1.8(2)
C17 C16 C21 C20 0.04(19)
C17 C18 C19 O1 178.53(13)
C17 C18 C19 C20 -0.9(2)
C18 C19 C20 C21 -0.4(2)
C19 C20 C21 C16 0.8(2)
C21 C16 C17 C18 -1.37(18)
C22 O1 C19 C18 7.5(2)
C22 O1 C19 C20 -173.10(13)
C23 C15 C16 C17 -63.35(15)
C23 C15 C16 C21 117.17(13)
C23 C24 C25 O2 0.9(2)
C23 C24 C25 O3 -178.14(10)
C23 C24 C27 O4 69.32(15)
C23 C24 C27 O5 -109.65(12)
C25 C24 C27 O4 -52.36(15)
C25 C24 C27 O5 128.67(11)
C26 O3 C25 O2 -6.2(2)
C26 O3 C25 C24 172.91(11)
C27 C24 C25 O2 121.54(15)
C27 C24 C25 O3 -57.53(13)
C28 O5 C27 O4 -0.23(18)
C28 O5 C27 C24 178.74(10)
